data_1577473
loop_
_publ_author_name
'Westcott, Barry L.'

_publ_section_title
;
 <i>trans</i>-Di-aqua-bis-(pyridin-2-yl thio-phen-2-yl
 ketone-&#x3ba;<sup>2</sup> <i>N</i>,<i>O</i>)cobalt(II)
 bis-(tetra-fluorido-borate).
;
_journal_coeditor_code WM4252
_journal_issue 'Pt 7'
_journal_name_full IUCrData
_journal_page_first x260749
_journal_paper_doi 10.1107/S2414314626007492
_journal_volume 11
_journal_year 2026
_chemical_formula_iupac '[Co (C10 H7 N O S)3 (H2 O)2] (B F4)2'
_chemical_formula_moiety 'C20 H18 Co N2 O4 S2 2+, 2(B F4 -)'
_chemical_formula_sum 'C20 H18 B2 Co F8 N2 O4 S2'
_chemical_formula_weight 647.03
_chemical_name_systematic
;
<i>trans</i>-Diaquabis(pyridin-2-yl thiophen-2-yl
ketone-\k^2^<i>N</i>,<i>O</i>)cobalt(II) bis(tetrafluoridoborate)
;
_space_group_crystal_system monoclinic
_space_group_IT_number 14
_space_group_name_Hall '-P 2yn'
_space_group_name_H-M_alt 'P 1 21/n 1'
_atom_sites_solution_hydrogens mixed
_atom_sites_solution_primary dual
_atom_sites_solution_secondary difmap
_audit_creation_method SHELXL-2019/3
_cell_angle_alpha 90
_cell_angle_beta 103.623(2)
_cell_angle_gamma 90
_cell_formula_units_Z 2
_cell_length_a 7.2133(4)
_cell_length_b 11.9888(8)
_cell_length_c 15.2093(10)
_cell_measurement_reflns_used 9155
_cell_measurement_temperature 150(2)
_cell_measurement_theta_max 33.1385
_cell_measurement_theta_min 2.1873
_cell_volume 1278.28(14)
_computing_cell_refinement
;
SAINT (Bruker, 2025)
;
_computing_data_collection
;
APEX6 (Bruker, 2026)
;
_computing_data_reduction
;
SAINT (Bruker, 2025)
;
_computing_molecular_graphics
;
Mercury (Macrae <i>et al.</i>,  2020)
;
_computing_publication_material
;
publCIF (Westrip, 2010)
;
_computing_structure_refinement
;
SHELXL (Sheldrick, 2015b) and
<i>ShelXle</i> (H\"ubschle <i>et al.</i>,  2011)
;
_computing_structure_solution
;
<i>SHELXT</i> (Sheldrick, 2015a)
;
_diffrn_ambient_temperature 150(2)
_diffrn_detector_area_resol_mean 7.4074
_diffrn_measured_fraction_theta_full 1.000
_diffrn_measured_fraction_theta_max 1.000
_diffrn_measurement_device 'three circle diffractometer'
_diffrn_measurement_device_type 'Bruker D8 Quest'
_diffrn_measurement_method 'omega and phi scans'
_diffrn_radiation_monochromator 'Triumph curved graphite crystal'
_diffrn_radiation_type MoK\a
_diffrn_radiation_wavelength 0.71073
_diffrn_reflns_av_R_equivalents 0.0636
_diffrn_reflns_av_unetI/netI 0.0229
_diffrn_reflns_limit_h_max 11
_diffrn_reflns_limit_h_min -11
_diffrn_reflns_limit_k_max 18
_diffrn_reflns_limit_k_min -18
_diffrn_reflns_limit_l_max 23
_diffrn_reflns_limit_l_min -23
_diffrn_reflns_number 115558
_diffrn_reflns_theta_full 25.242
_diffrn_reflns_theta_max 33.188
_diffrn_reflns_theta_min 2.756
_diffrn_source 'fine focus sealed tube X-ray source'
_diffrn_source_current 30
_diffrn_source_voltage 50
_exptl_absorpt_coefficient_mu 0.925
_exptl_absorpt_correction_T_max 0.7465
_exptl_absorpt_correction_T_min 0.6175
_exptl_absorpt_correction_type multi-scan
_exptl_absorpt_process_details
;
(<i>TWINABS</i>; Bruker, 2025)
;
_exptl_crystal_colour orange
_exptl_crystal_density_diffrn 1.681
_exptl_crystal_description block
_exptl_crystal_F_000 650
_exptl_crystal_size_max 0.240
_exptl_crystal_size_mid 0.210
_exptl_crystal_size_min 0.150
_refine_diff_density_max 0.921
_refine_diff_density_min -0.582
_refine_ls_extinction_method none
_refine_ls_goodness_of_fit_ref 1.047
_refine_ls_hydrogen_treatment mixed
_refine_ls_matrix_type full
_refine_ls_number_parameters 231
_refine_ls_number_reflns 4990
_refine_ls_number_restraints 168
_refine_ls_restrained_S_all 1.038
_refine_ls_R_factor_all 0.0355
_refine_ls_R_factor_gt 0.0341
_refine_ls_shift/su_max 0.001
_refine_ls_shift/su_mean 0.000
_refine_ls_structure_factor_coef Fsqd
_refine_ls_weighting_details 'w=1/[\s^2^(Fo^2^)+(0.0590P)^2^+0.4235P] where P=(Fo^2^+2Fc^2^)/3'
_refine_ls_weighting_scheme calc
_refine_ls_wR_factor_gt 0.0972
_refine_ls_wR_factor_ref 0.0987
_reflns_number_gt 4783
_reflns_number_total 4990
_reflns_threshold_expression 'I > 2\s(I)'
_cod_data_source_file wm4252.cif
_cod_data_source_block I
_cod_original_sg_symbol_H-M 'P 21/n'
_cod_database_code 1577473
_shelx_space_group_comment
;
The symmetry employed for this shelxl refinement is uniquely defined
by the following loop, which should always be used as a source of
symmetry information in preference to the above space-group names.
They are only intended as comments.
;
_shelx_estimated_absorpt_t_min 0.809
_shelx_estimated_absorpt_t_max 0.874

loop_
_space_group_symop_operation_xyz
'x, y, z'
'-x+1/2, y+1/2, -z+1/2'
'-x, -y, -z'
'x-1/2, -y-1/2, z-1/2'

loop_
_atom_site_type_symbol
_atom_site_label
_atom_site_fract_x
_atom_site_fract_y
_atom_site_fract_z
_atom_site_U_iso_or_equiv
_atom_site_adp_type
_atom_site_calc_flag
_atom_site_occupancy
_atom_site_disorder_assembly
_atom_site_disorder_group
Co Co1 0.500000 0.500000 0.500000 0.02485(7) Uani d 1 . .
F F1 0.2496(3) 0.09814(16) 0.40896(11) 0.0684(5) Uani d 1 . .
F F2 0.2007(3) 0.25203(12) 0.32495(14) 0.0682(5) Uani d 1 . .
F F3 0.4698(2) 0.1494(2) 0.33606(13) 0.0761(6) Uani d 1 . .
F F4 0.1826(3) 0.08622(19) 0.25758(13) 0.0830(6) Uani d 1 . .
N N1 0.35744(18) 0.65047(11) 0.50282(9) 0.0272(2) Uani d 1 . .
C C1 0.2108(3) 0.66595(17) 0.54098(12) 0.0357(3) Uani d 1 . .
H H1 0.172569 0.606240 0.573802 0.043 Uiso calc 1 . .
O O1 0.63194(17) 0.60567(9) 0.42424(8) 0.0278(2) Uani d 1 . .
O O2 0.2908(2) 0.45919(11) 0.38414(9) 0.0413(3) Uani d 1 . .
H H2A 0.279(5) 0.503(2) 0.3424(15) 0.062 Uiso d 1 . .
H H2B 0.266(5) 0.3962(13) 0.3655(19) 0.062 Uiso d 1 . .
C C2 0.1118(3) 0.76632(19) 0.53445(13) 0.0422(4) Uani d 1 . .
H H2 0.010753 0.775885 0.564101 0.051 Uiso calc 1 . .
C C3 0.1625(3) 0.85102(18) 0.48457(14) 0.0434(4) Uani d 1 . .
H H3 0.096248 0.920120 0.478913 0.052 Uiso calc 1 . .
C C4 0.3128(3) 0.83522(14) 0.44185(12) 0.0354(3) Uani d 1 . .
H H4 0.347505 0.892141 0.405316 0.043 Uiso calc 1 . .
C C5 0.4095(2) 0.73449(12) 0.45430(9) 0.0252(2) Uani d 1 . .
C C6 0.5748(2) 0.70440(11) 0.41513(9) 0.0238(2) Uani d 1 . .
S S1 0.81191(9) 0.72350(5) 0.30243(3) 0.03521(14) Uani d 0.951(3) A 1
C C7 0.6698(3) 0.78152(15) 0.36741(12) 0.0267(3) Uani d 0.951(3) A 1
C C8 0.6793(5) 0.8966(3) 0.3668(2) 0.0385(6) Uani d 0.951(3) A 1
H H8 0.613994 0.943791 0.399664 0.046 Uiso calc 0.951(3) A 1
C C9 0.7978(4) 0.9359(2) 0.31144(17) 0.0475(5) Uani d 0.951(3) A 1
H H9 0.819995 1.012702 0.302468 0.057 Uiso calc 0.951(3) A 1
C C10 0.8764(4) 0.8518(2) 0.27245(15) 0.0457(5) Uani d 0.951(3) A 1
H H10 0.958393 0.863475 0.232761 0.055 Uiso calc 0.951(3) A 1
S S1B 0.641(3) 0.9146(15) 0.3538(13) 0.040(2) Uani d 0.049(3) A 2
C C7B 0.662(5) 0.772(2) 0.365(2) 0.036(3) Uani d 0.049(3) A 2
C C8B 0.788(6) 0.731(3) 0.316(3) 0.037(3) Uani d 0.049(3) A 2
H H8B 0.816978 0.653858 0.312593 0.044 Uiso calc 0.049(3) A 2
C C9B 0.867(6) 0.816(3) 0.273(3) 0.041(3) Uani d 0.049(3) A 2
H H9B 0.958416 0.803783 0.238039 0.050 Uiso calc 0.049(3) A 2
C C10B 0.797(5) 0.918(3) 0.286(2) 0.041(3) Uani d 0.049(3) A 2
H H10B 0.831310 0.983895 0.259243 0.049 Uiso calc 0.049(3) A 2
B B1 0.2782(3) 0.14565(15) 0.33038(12) 0.0294(3) Uani d 1 . .

loop_
_atom_site_aniso_label
_atom_site_aniso_U_11
_atom_site_aniso_U_22
_atom_site_aniso_U_33
_atom_site_aniso_U_12
_atom_site_aniso_U_13
_atom_site_aniso_U_23
Co1 0.03299(13) 0.02138(11) 0.02170(11) -0.00081(9) 0.00948(10) 0.00206(9)
F1 0.0812(12) 0.0736(11) 0.0577(9) 0.0076(9) 0.0306(8) 0.0260(8)
F2 0.0762(11) 0.0261(5) 0.0926(12) 0.0049(6) 0.0007(10) 0.0003(7)
F3 0.0369(7) 0.1274(17) 0.0669(10) 0.0009(9) 0.0183(7) 0.0025(11)
F4 0.0865(13) 0.0901(14) 0.0624(9) -0.0011(11) -0.0025(9) -0.0491(10)
N1 0.0301(5) 0.0292(5) 0.0239(5) 0.0016(4) 0.0095(4) -0.0016(4)
C1 0.0336(7) 0.0469(9) 0.0293(6) 0.0015(6) 0.0127(6) -0.0051(6)
O1 0.0345(5) 0.0221(4) 0.0295(5) 0.0034(4) 0.0131(4) 0.0039(3)
O2 0.0612(8) 0.0278(5) 0.0286(5) -0.0070(6) -0.0018(5) 0.0033(4)
C2 0.0302(7) 0.0576(12) 0.0388(8) 0.0089(7) 0.0082(6) -0.0153(8)
C3 0.0336(7) 0.0439(9) 0.0490(10) 0.0135(7) 0.0022(7) -0.0126(8)
C4 0.0358(7) 0.0284(7) 0.0395(8) 0.0078(6) 0.0037(6) -0.0016(6)
C5 0.0278(6) 0.0232(5) 0.0239(5) 0.0018(5) 0.0046(4) -0.0017(4)
C6 0.0284(6) 0.0221(5) 0.0207(5) -0.0007(4) 0.0050(4) 0.0008(4)
S1 0.0430(3) 0.0378(2) 0.0284(2) -0.01227(17) 0.01575(17) -0.00512(16)
C7 0.0345(7) 0.0227(6) 0.0224(6) -0.0030(5) 0.0059(5) 0.0016(5)
C8 0.0442(14) 0.0280(11) 0.0403(13) -0.0046(9) 0.0037(10) 0.0059(8)
C9 0.0605(12) 0.0359(9) 0.0427(11) -0.0152(9) 0.0054(10) 0.0131(8)
C10 0.0578(12) 0.0489(12) 0.0317(8) -0.0223(10) 0.0132(8) 0.0083(8)
S1B 0.048(4) 0.032(4) 0.038(4) -0.009(4) 0.005(4) 0.002(4)
C7B 0.043(5) 0.030(5) 0.033(5) -0.006(5) 0.006(5) -0.002(5)
C8B 0.046(5) 0.036(5) 0.029(5) -0.014(5) 0.010(5) 0.000(5)
C9B 0.051(5) 0.039(5) 0.033(5) -0.014(5) 0.008(5) 0.003(5)
C10B 0.050(5) 0.036(5) 0.035(5) -0.014(5) 0.009(5) 0.008(5)
B1 0.0329(7) 0.0273(7) 0.0283(7) -0.0003(6) 0.0080(6) -0.0047(5)

loop_
_atom_type_symbol
_atom_type_description
_atom_type_scat_dispersion_real
_atom_type_scat_dispersion_imag
_atom_type_scat_source
C C 0.0033 0.0016 'International Tables Vol C Tables 4.2.6.8 and 6.1.1.4'
H H 0.0000 0.0000 'International Tables Vol C Tables 4.2.6.8 and 6.1.1.4'
B B 0.0013 0.0007 'International Tables Vol C Tables 4.2.6.8 and 6.1.1.4'
N N 0.0061 0.0033 'International Tables Vol C Tables 4.2.6.8 and 6.1.1.4'
O O 0.0106 0.0060 'International Tables Vol C Tables 4.2.6.8 and 6.1.1.4'
F F 0.0171 0.0103 'International Tables Vol C Tables 4.2.6.8 and 6.1.1.4'
S S 0.1246 0.1234 'International Tables Vol C Tables 4.2.6.8 and 6.1.1.4'
Co Co 0.3494 0.9721 'International Tables Vol C Tables 4.2.6.8 and 6.1.1.4'

loop_
_geom_angle_atom_site_label_1
_geom_angle_atom_site_label_2
_geom_angle_atom_site_label_3
_geom_angle_site_symmetry_1
_geom_angle_site_symmetry_3
_geom_angle
_geom_angle_publ_flag
N1 Co1 N1 . 3_666 180.0 ?
N1 Co1 O1 . . 77.12(5) ?
N1 Co1 O1 3_666 . 102.88(5) ?
N1 Co1 O1 . 3_666 102.88(5) ?
N1 Co1 O1 3_666 3_666 77.12(5) ?
O1 Co1 O1 . 3_666 180.0 ?
N1 Co1 O2 . . 87.60(6) ?
N1 Co1 O2 3_666 . 92.40(6) ?
O1 Co1 O2 . . 90.53(5) ?
O1 Co1 O2 3_666 . 89.48(5) ?
N1 Co1 O2 . 3_666 92.40(6) ?
N1 Co1 O2 3_666 3_666 87.60(6) ?
O1 Co1 O2 . 3_666 89.47(5) ?
O1 Co1 O2 3_666 3_666 90.52(5) ?
O2 Co1 O2 . 3_666 180.00(5) ?
C1 N1 C5 . . 118.95(15) ?
C1 N1 Co1 . . 125.15(12) ?
C5 N1 Co1 . . 115.59(9) ?
N1 C1 C2 . . 122.40(18) ?
N1 C1 H1 . . 118.8 ?
C2 C1 H1 . . 118.8 ?
C6 O1 Co1 . . 117.04(9) ?
Co1 O2 H2A . . 115(2) ?
Co1 O2 H2B . . 125(2) ?
H2A O2 H2B . . 111(2) ?
C3 C2 C1 . . 118.82(17) ?
C3 C2 H2 . . 120.6 ?
C1 C2 H2 . . 120.6 ?
C2 C3 C4 . . 119.58(17) ?
C2 C3 H3 . . 120.2 ?
C4 C3 H3 . . 120.2 ?
C5 C4 C3 . . 118.29(18) ?
C5 C4 H4 . . 120.9 ?
C3 C4 H4 . . 120.9 ?
N1 C5 C4 . . 121.89(15) ?
N1 C5 C6 . . 112.77(12) ?
C4 C5 C6 . . 125.32(14) ?
O1 C6 C7B . . 116.0(15) ?
O1 C6 C7 . . 118.63(14) ?
O1 C6 C5 . . 117.16(12) ?
C7B C6 C5 . . 126.7(15) ?
C7 C6 C5 . . 124.21(14) ?
C10 S1 C7 . . 91.47(11) ?
C8 C7 C6 . . 132.3(2) ?
C8 C7 S1 . . 111.14(19) ?
C6 C7 S1 . . 116.43(13) ?
C7 C8 C9 . . 112.0(3) ?
C7 C8 H8 . . 124.0 ?
C9 C8 H8 . . 124.0 ?
C10 C9 C8 . . 112.7(2) ?
C10 C9 H9 . . 123.7 ?
C8 C9 H9 . . 123.7 ?
C9 C10 S1 . . 112.68(17) ?
C9 C10 H10 . . 123.7 ?
S1 C10 H10 . . 123.7 ?
C10B S1B C7B . . 91.6(13) ?
C6 C7B C8B . . 122(3) ?
C6 C7B S1B . . 127(3) ?
C8B C7B S1B . . 110.4(17) ?
C7B C8B C9B . . 112(2) ?
C7B C8B H8B . . 123.8 ?
C9B C8B H8B . . 123.8 ?
C10B C9B C8B . . 112(2) ?
C10B C9B H9B . . 123.8 ?
C8B C9B H9B . . 123.8 ?
C9B C10B S1B . . 113.2(18) ?
C9B C10B H10B . . 123.4 ?
S1B C10B H10B . . 123.4 ?
F4 B1 F3 . . 112.37(18) ?
F4 B1 F1 . . 109.74(19) ?
F3 B1 F1 . . 108.29(17) ?
F4 B1 F2 . . 108.26(18) ?
F3 B1 F2 . . 111.16(19) ?
F1 B1 F2 . . 106.87(17) ?

loop_
_geom_bond_atom_site_label_1
_geom_bond_atom_site_label_2
_geom_bond_site_symmetry_2
_geom_bond_distance
_geom_bond_publ_flag
Co1 N1 . 2.0819(13) ?
Co1 N1 3_666 2.0819(13) ?
Co1 O1 . 2.0869(11) ?
Co1 O1 3_666 2.0869(11) ?
Co1 O2 . 2.0902(13) ?
Co1 O2 3_666 2.0903(13) ?
F1 B1 . 1.383(2) ?
F2 B1 . 1.387(2) ?
F3 B1 . 1.365(2) ?
F4 B1 . 1.360(2) ?
N1 C1 . 1.334(2) ?
N1 C5 . 1.3531(19) ?
C1 C2 . 1.391(3) ?
C1 H1 . 0.9500 ?
O1 C6 . 1.2502(17) ?
O2 H2A . 0.811(13) ?
O2 H2B . 0.812(13) ?
C2 C3 . 1.368(3) ?
C2 H2 . 0.9500 ?
C3 C4 . 1.402(3) ?
C3 H3 . 0.9500 ?
C4 C5 . 1.385(2) ?
C4 H4 . 0.9500 ?
C5 C6 . 1.497(2) ?
C6 C7B . 1.36(3) ?
C6 C7 . 1.444(2) ?
S1 C10 . 1.700(2) ?
S1 C7 . 1.729(2) ?
C7 C8 . 1.382(4) ?
C8 C9 . 1.414(4) ?
C8 H8 . 0.9500 ?
C9 C10 . 1.359(4) ?
C9 H9 . 0.9500 ?
C10 H10 . 0.9500 ?
S1B C10B . 1.698(19) ?
S1B C7B . 1.73(2) ?
C7B C8B . 1.39(2) ?
C8B C9B . 1.413(19) ?
C8B H8B . 0.9500 ?
C9B C10B . 1.345(19) ?
C9B H9B . 0.9500 ?
C10B H10B . 0.9500 ?

loop_
_geom_hbond_atom_site_label_D
_geom_hbond_atom_site_label_H
_geom_hbond_atom_site_label_A
_geom_hbond_site_symmetry_A
_geom_hbond_distance_DH
_geom_hbond_distance_HA
_geom_hbond_distance_DA
_geom_hbond_angle_DHA
_geom_hbond_publ_flag
O2 H2A F4 2 0.811(13) 1.894(14) 2.683(2) 164(3) yes
O2 H2B F2 . 0.812(13) 1.858(13) 2.669(2) 178(4) yes
C2 H2 F1 3_566 0.95 2.52 3.352(3) 146.6 yes
C2 H2 F2 3_566 0.95 2.55 3.460(3) 160.7 yes
C4 H4 F1 1_565 0.95 2.57 3.207(3) 124.4 yes

loop_
_geom_torsion_atom_site_label_1
_geom_torsion_atom_site_label_2
_geom_torsion_atom_site_label_3
_geom_torsion_atom_site_label_4
_geom_torsion_site_symmetry_1
_geom_torsion_site_symmetry_2
_geom_torsion_site_symmetry_3
_geom_torsion_site_symmetry_4
_geom_torsion
_geom_torsion_publ_flag
C5 N1 C1 C2 . . . . -1.5(2) ?
Co1 N1 C1 C2 . . . . -174.79(14) ?
N1 C1 C2 C3 . . . . 2.2(3) ?
C1 C2 C3 C4 . . . . -0.4(3) ?
C2 C3 C4 C5 . . . . -2.1(3) ?
C1 N1 C5 C4 . . . . -1.1(2) ?
Co1 N1 C5 C4 . . . . 172.80(12) ?
C1 N1 C5 C6 . . . . -179.52(13) ?
Co1 N1 C5 C6 . . . . -5.59(15) ?
C3 C4 C5 N1 . . . . 2.9(2) ?
C3 C4 C5 C6 . . . . -178.94(15) ?
Co1 O1 C6 C7B . . . . -179.8(12) ?
Co1 O1 C6 C7 . . . . 176.64(11) ?
Co1 O1 C6 C5 . . . . -3.91(16) ?
N1 C5 C6 O1 . . . . 6.33(18) ?
C4 C5 C6 O1 . . . . -171.99(15) ?
N1 C5 C6 C7B . . . . -178.3(14) ?
C4 C5 C6 C7B . . . . 3.4(14) ?
N1 C5 C6 C7 . . . . -174.25(14) ?
C4 C5 C6 C7 . . . . 7.4(2) ?
O1 C6 C7 C8 . . . . -159.5(3) ?
C5 C6 C7 C8 . . . . 21.1(3) ?
O1 C6 C7 S1 . . . . 16.1(2) ?
C5 C6 C7 S1 . . . . -163.28(11) ?
C10 S1 C7 C8 . . . . -1.8(2) ?
C10 S1 C7 C6 . . . . -178.32(15) ?
C6 C7 C8 C9 . . . . 177.5(2) ?
S1 C7 C8 C9 . . . . 1.7(3) ?
C7 C8 C9 C10 . . . . -0.7(3) ?
C8 C9 C10 S1 . . . . -0.7(3) ?
C7 S1 C10 C9 . . . . 1.4(2) ?
O1 C6 C7B C8B . . . . 9.1(17) ?
C5 C6 C7B C8B . . . . -166.4(15) ?
O1 C6 C7B S1B . . . . -170.0(15) ?
C5 C6 C7B S1B . . . . 15(3) ?
C10B S1B C7B C6 . . . . 179(2) ?
C10B S1B C7B C8B . . . . -0.2(13) ?
C6 C7B C8B C9B . . . . -178(3) ?
S1B C7B C8B C9B . . . . 1.4(18) ?
C7B C8B C9B C10B . . . . -2(3) ?
C8B C9B C10B S1B . . . . 2(4) ?
C7B S1B C10B C9B . . . . -1(3) ?
